data_4066442
loop_
_publ_author_name
'Yang, Jian'
'Del Rosal, Iker'
'Fasulo, Meg'
'Sangtrirutnugul, Preeyanuch'
'Maron, Laurent'
'Tilley, T. Don'

_publ_section_title
;
 Nickel Complexes with Bis(8-quinolyl)silyl Ligands. An Unusual
 Ni3Si2Cluster Containing Six-Coordinate Silicon&#x2020;
;
_journal_issue 21
_journal_name_full Organometallics
_journal_page_first 5544
_journal_paper_doi 10.1021/om1004622
_journal_volume 29
_journal_year 2010
_chemical_formula_moiety 'C25 H47 Cl4 N3 Ni'
_chemical_formula_sum 'C25 H47 Cl4 N3 Ni'
_chemical_formula_weight 590.15
_chemical_name_systematic
; 
 ? 
;
_space_group_IT_number 62
_symmetry_cell_setting orthorhombic
_symmetry_space_group_name_Hall '-P 2ac 2n'
_symmetry_space_group_name_H-M 'P n m a'
_atom_sites_solution_hydrogens geom
_atom_sites_solution_primary direct
_atom_sites_solution_secondary difmap
_audit_creation_method SHELXL-97
_cell_angle_alpha 90.00
_cell_angle_beta 90.00
_cell_angle_gamma 90.00
_cell_formula_units_Z 4
_cell_length_a 27.4381(11)
_cell_length_b 14.4903(6)
_cell_length_c 7.8339(3)
_cell_measurement_reflns_used 9987
_cell_measurement_temperature 296(2)
_cell_measurement_theta_max 25.324
_cell_measurement_theta_min 1.704
_cell_volume 3114.7(2)
_computing_cell_refinement 'Bruker APEX2 v. 2009.1'
_computing_data_collection 'Bruker APEX2 v. 2009.1'
_computing_data_reduction 'Bruker APEX2 v. 2009.1'
_computing_molecular_graphics ORTEP-32
_computing_publication_material CIFTAB
_computing_structure_refinement 'SHELXL-97 (Sheldrick, 2008)'
_computing_structure_solution 'SHELXS-97 (Sheldrick, 2008)'
_diffrn_ambient_temperature 296(2)
_diffrn_detector_area_resol_mean 8.366
_diffrn_measured_fraction_theta_full 0.999
_diffrn_measured_fraction_theta_max 0.999
_diffrn_measurement_device_type 'Bruker APEX-I CCD'
_diffrn_measurement_method '\f and \w scans'
_diffrn_radiation_monochromator graphite
_diffrn_radiation_source 'fine-focus sealed tube'
_diffrn_radiation_type MoK\a
_diffrn_radiation_wavelength 0.71073
_diffrn_reflns_av_R_equivalents 0.0536
_diffrn_reflns_av_sigmaI/netI 0.0215
_diffrn_reflns_limit_h_max 33
_diffrn_reflns_limit_h_min -32
_diffrn_reflns_limit_k_max 17
_diffrn_reflns_limit_k_min -17
_diffrn_reflns_limit_l_max 9
_diffrn_reflns_limit_l_min -9
_diffrn_reflns_number 44513
_diffrn_reflns_theta_full 25.34
_diffrn_reflns_theta_max 25.34
_diffrn_reflns_theta_min 1.48
_exptl_absorpt_coefficient_mu 0.983
_exptl_absorpt_correction_T_max 0.9290
_exptl_absorpt_correction_T_min 0.8285
_exptl_absorpt_correction_type multi-scan
_exptl_absorpt_process_details sadabs
_exptl_crystal_colour blue
_exptl_crystal_density_diffrn 1.258
_exptl_crystal_density_meas ?
_exptl_crystal_density_method 'not measured'
_exptl_crystal_description needle
_exptl_crystal_F_000 1600
_exptl_crystal_size_max 0.30
_exptl_crystal_size_mid 0.05
_exptl_crystal_size_min 0.05
_refine_diff_density_max 0.621
_refine_diff_density_min -0.271
_refine_diff_density_rms 0.059
_refine_ls_extinction_method none
_refine_ls_goodness_of_fit_ref 1.298
_refine_ls_hydrogen_treatment mixed
_refine_ls_matrix_type full
_refine_ls_number_parameters 173
_refine_ls_number_reflns 2972
_refine_ls_number_restraints 0
_refine_ls_restrained_S_all 1.298
_refine_ls_R_factor_all 0.0483
_refine_ls_R_factor_gt 0.0342
_refine_ls_shift/su_max 0.001
_refine_ls_shift/su_mean 0.000
_refine_ls_structure_factor_coef Fsqd
_refine_ls_weighting_details 'calc w=1/[\s^2^(Fo^2^)+(0.0487P)^2^+0.0000P] where P=(Fo^2^+2Fc^2^)/3'
_refine_ls_weighting_scheme calc
_refine_ls_wR_factor_gt 0.0904
_refine_ls_wR_factor_ref 0.0975
_reflns_number_gt 2403
_reflns_number_total 2972
_reflns_threshold_expression >2sigma(I)
_cod_data_source_file om1004622_si_002.cif
_cod_data_source_block jian3a
_cod_depositor_comments
;
The following automatic conversions were performed:

'_exptl_crystal_density_meas' value 'not measured' was changed to '?'
- the value is perceived as not measured.

Automatic conversion script
Id: cif_fix_values 3008 2015-01-20 13:52:24Z robertas 
;
_cod_database_code 4066442

loop_
_symmetry_equiv_pos_as_xyz
'x, y, z'
'-x+1/2, -y, z+1/2'
'-x, y+1/2, -z'
'x+1/2, -y+1/2, -z+1/2'
'-x, -y, -z'
'x-1/2, y, -z-1/2'
'x, -y-1/2, z'
'-x-1/2, y-1/2, z-1/2'

loop_
_atom_site_label
_atom_site_type_symbol
_atom_site_fract_x
_atom_site_fract_y
_atom_site_fract_z
_atom_site_U_iso_or_equiv
_atom_site_adp_type
_atom_site_occupancy
_atom_site_symmetry_multiplicity
_atom_site_calc_flag
_atom_site_refinement_flags
Ni1 Ni 0.683087(15) -0.2500 0.01458(6) 0.02940(15) Uani 1 2 d S
Cl1 Cl 0.42202(3) -0.2500 0.66028(10) 0.02714(19) Uani 1 2 d S
Cl3 Cl 0.66706(2) -0.12067(4) -0.13293(8) 0.03771(18) Uani 1 1 d .
Cl4 Cl 0.75417(3) -0.2500 0.15284(14) 0.0476(3) Uani 1 2 d S
N1 N 0.63194(10) -0.2500 0.2016(4) 0.0281(6) Uani 1 2 d S
N2 N 0.37209(7) -0.05469(12) 0.6273(2) 0.0249(4) Uani 1 1 d .
C1 C 0.58253(12) -0.2500 0.1702(4) 0.0274(7) Uani 1 2 d S
C2 C 0.56512(13) -0.2500 0.0006(4) 0.0346(8) Uani 1 2 d S
H2A H 0.5869 -0.2500 -0.0903 0.042 Uiso 1 2 calc SR
C3 C 0.51618(13) -0.2500 -0.0292(5) 0.0428(9) Uani 1 2 d S
H3A H 0.5050 -0.2500 -0.1414 0.051 Uiso 1 2 calc SR
C4 C 0.48241(13) -0.2500 0.1032(6) 0.0445(10) Uani 1 2 d S
H4A H 0.4492 -0.2500 0.0789 0.053 Uiso 1 2 calc SR
C5 C 0.49773(13) -0.2500 0.2671(5) 0.0411(9) Uani 1 2 d S
H5A H 0.4750 -0.2500 0.3550 0.049 Uiso 1 2 calc SR
C6 C 0.54802(12) -0.2500 0.3063(4) 0.0296(7) Uani 1 2 d S
C7 C 0.56571(15) -0.2500 0.4748(5) 0.0409(9) Uani 1 2 d S
H7A H 0.5440 -0.2500 0.5661 0.049 Uiso 1 2 calc SR
C8 C 0.61498(15) -0.2500 0.5044(5) 0.0400(9) Uani 1 2 d S
H8A H 0.6273 -0.2500 0.6151 0.048 Uiso 1 2 calc SR
C9 C 0.64628(13) -0.2500 0.3630(4) 0.0315(8) Uani 1 2 d S
H9A H 0.6796 -0.2500 0.3841 0.038 Uiso 1 2 calc SR
C10 C 0.38301(8) -0.02794(15) 0.4432(3) 0.0289(5) Uani 1 1 d .
H10A H 0.3675 0.0317 0.4202 0.035 Uiso 1 1 calc R
C11 C 0.36277(10) -0.09781(16) 0.3187(3) 0.0405(6) Uani 1 1 d .
H11A H 0.3283 -0.1037 0.3357 0.061 Uiso 1 1 calc R
H11B H 0.3782 -0.1565 0.3373 0.061 Uiso 1 1 calc R
H11C H 0.3690 -0.0776 0.2041 0.061 Uiso 1 1 calc R
C12 C 0.43751(9) -0.01727(17) 0.4171(4) 0.0408(6) Uani 1 1 d .
H12A H 0.4439 0.0000 0.3009 0.061 Uiso 1 1 calc R
H12B H 0.4534 -0.0747 0.4416 0.061 Uiso 1 1 calc R
H12C H 0.4497 0.0297 0.4922 0.061 Uiso 1 1 calc R
C13 C 0.31853(8) -0.07642(15) 0.6594(3) 0.0309(5) Uani 1 1 d .
H13A H 0.3089 -0.1246 0.5783 0.037 Uiso 1 1 calc R
C14 C 0.31203(9) -0.11518(17) 0.8368(4) 0.0421(7) Uani 1 1 d .
H14A H 0.2782 -0.1285 0.8560 0.063 Uiso 1 1 calc R
H14B H 0.3230 -0.0708 0.9192 0.063 Uiso 1 1 calc R
H14C H 0.3307 -0.1709 0.8479 0.063 Uiso 1 1 calc R
C15 C 0.28658(9) 0.00680(18) 0.6256(4) 0.0475(7) Uani 1 1 d .
H15A H 0.2918 0.0281 0.5111 0.071 Uiso 1 1 calc R
H15B H 0.2947 0.0551 0.7046 0.071 Uiso 1 1 calc R
H15C H 0.2530 -0.0100 0.6398 0.071 Uiso 1 1 calc R
C16 C 0.39209(8) 0.01562(14) 0.7521(3) 0.0299(5) Uani 1 1 d .
H16A H 0.3665 0.0330 0.8312 0.036 Uiso 1 1 calc R
H16B H 0.4017 0.0705 0.6898 0.036 Uiso 1 1 calc R
C17 C 0.43547(9) -0.01982(17) 0.8523(3) 0.0407(6) Uani 1 1 d .
H17A H 0.4466 0.0273 0.9292 0.061 Uiso 1 1 calc R
H17B H 0.4613 -0.0358 0.7750 0.061 Uiso 1 1 calc R
H17C H 0.4261 -0.0734 0.9163 0.061 Uiso 1 1 calc R
H1 H 0.3868(8) -0.1037(14) 0.639(3) 0.018(6) Uiso 1 1 d .

loop_
_atom_site_aniso_label
_atom_site_aniso_U_11
_atom_site_aniso_U_22
_atom_site_aniso_U_33
_atom_site_aniso_U_23
_atom_site_aniso_U_13
_atom_site_aniso_U_12
Ni1 0.0275(3) 0.0260(2) 0.0347(3) 0.000 0.00333(18) 0.000
Cl1 0.0276(4) 0.0205(3) 0.0333(5) 0.000 -0.0024(3) 0.000
Cl3 0.0476(4) 0.0305(3) 0.0350(4) 0.0063(2) -0.0045(3) -0.0044(2)
Cl4 0.0290(5) 0.0515(5) 0.0623(7) 0.000 -0.0057(4) 0.000
N1 0.0329(15) 0.0223(13) 0.0291(17) 0.000 -0.0033(12) 0.000
N2 0.0263(10) 0.0183(9) 0.0302(12) 0.0001(8) -0.0025(8) 0.0020(8)
C1 0.0316(18) 0.0173(14) 0.033(2) 0.000 0.0030(14) 0.000
C2 0.0340(19) 0.0441(19) 0.026(2) 0.000 -0.0008(15) 0.000
C3 0.032(2) 0.059(2) 0.038(2) 0.000 -0.0080(16) 0.000
C4 0.031(2) 0.047(2) 0.056(3) 0.000 0.0012(18) 0.000
C5 0.040(2) 0.0291(17) 0.054(3) 0.000 0.0149(19) 0.000
C6 0.0348(18) 0.0207(15) 0.033(2) 0.000 0.0074(15) 0.000
C7 0.058(3) 0.0330(18) 0.032(2) 0.000 0.0120(17) 0.000
C8 0.062(3) 0.0333(19) 0.024(2) 0.000 -0.0039(17) 0.000
C9 0.039(2) 0.0241(16) 0.031(2) 0.000 -0.0053(15) 0.000
C10 0.0322(12) 0.0261(11) 0.0285(14) 0.0049(10) -0.0017(10) -0.0011(9)
C11 0.0522(16) 0.0406(14) 0.0286(15) 0.0000(11) -0.0041(12) -0.0064(12)
C12 0.0394(14) 0.0421(14) 0.0410(17) 0.0020(12) 0.0051(12) -0.0048(11)
C13 0.0253(12) 0.0283(12) 0.0391(16) -0.0016(10) 0.0019(10) -0.0031(9)
C14 0.0428(15) 0.0345(14) 0.0490(18) 0.0008(12) 0.0150(12) -0.0020(11)
C15 0.0277(13) 0.0464(15) 0.069(2) 0.0055(13) -0.0014(12) 0.0048(11)
C16 0.0330(13) 0.0245(11) 0.0323(14) -0.0061(10) -0.0017(10) -0.0013(9)
C17 0.0420(15) 0.0392(13) 0.0410(17) -0.0081(12) -0.0134(11) -0.0020(11)

loop_
_atom_type_symbol
_atom_type_description
_atom_type_scat_dispersion_real
_atom_type_scat_dispersion_imag
_atom_type_scat_source
C C 0.0033 0.0016 'International Tables Vol C Tables 4.2.6.8 and 6.1.1.4'
H H 0.0000 0.0000 'International Tables Vol C Tables 4.2.6.8 and 6.1.1.4'
N N 0.0061 0.0033 'International Tables Vol C Tables 4.2.6.8 and 6.1.1.4'
Si Si 0.0817 0.0704 'International Tables Vol C Tables 4.2.6.8 and 6.1.1.4'
Cl Cl 0.1484 0.1585 'International Tables Vol C Tables 4.2.6.8 and 6.1.1.4'
Ni Ni 0.3393 1.1124 'International Tables Vol C Tables 4.2.6.8 and 6.1.1.4'

loop_
_geom_angle_atom_site_label_1
_geom_angle_atom_site_label_2
_geom_angle_atom_site_label_3
_geom_angle
_geom_angle_site_symmetry_3
N1 Ni1 Cl4 104.72(8) .
N1 Ni1 Cl3 103.67(4) .
Cl4 Ni1 Cl3 114.91(2) .
N1 Ni1 Cl3 103.67(4) 7
Cl4 Ni1 Cl3 114.90(2) 7
Cl3 Ni1 Cl3 113.17(4) 7
C9 N1 C1 117.6(3) .
C9 N1 Ni1 118.9(2) .
C1 N1 Ni1 123.5(2) .
C16 N2 C10 111.64(16) .
C16 N2 C13 112.44(17) .
C10 N2 C13 113.49(17) .
C16 N2 H1 109.3(15) .
C10 N2 H1 103.3(15) .
C13 N2 H1 106.1(15) .
N1 C1 C2 120.1(3) .
N1 C1 C6 121.3(3) .
C2 C1 C6 118.6(3) .
C3 C2 C1 119.6(3) .
C3 C2 H2A 120.2 .
C1 C2 H2A 120.2 .
C2 C3 C4 121.9(4) .
C2 C3 H3A 119.1 .
C4 C3 H3A 119.1 .
C5 C4 C3 120.1(4) .
C5 C4 H4A 119.9 .
C3 C4 H4A 119.9 .
C4 C5 C6 120.7(3) .
C4 C5 H5A 119.7 .
C6 C5 H5A 119.7 .
C7 C6 C5 122.7(3) .
C7 C6 C1 118.2(3) .
C5 C6 C1 119.1(3) .
C8 C7 C6 119.9(3) .
C8 C7 H7A 120.0 .
C6 C7 H7A 120.0 .
C7 C8 C9 118.1(3) .
C7 C8 H8A 121.0 .
C9 C8 H8A 121.0 .
N1 C9 C8 124.9(3) .
N1 C9 H9A 117.5 .
C8 C9 H9A 117.5 .
C11 C10 C12 110.1(2) .
C11 C10 N2 111.60(18) .
C12 C10 N2 110.33(19) .
C11 C10 H10A 108.2 .
C12 C10 H10A 108.2 .
N2 C10 H10A 108.2 .
C10 C11 H11A 109.5 .
C10 C11 H11B 109.5 .
H11A C11 H11B 109.5 .
C10 C11 H11C 109.5 .
H11A C11 H11C 109.5 .
H11B C11 H11C 109.5 .
C10 C12 H12A 109.5 .
C10 C12 H12B 109.5 .
H12A C12 H12B 109.5 .
C10 C12 H12C 109.5 .
H12A C12 H12C 109.5 .
H12B C12 H12C 109.5 .
C14 C13 C15 112.9(2) .
C14 C13 N2 110.05(19) .
C15 C13 N2 111.41(18) .
C14 C13 H13A 107.4 .
C15 C13 H13A 107.4 .
N2 C13 H13A 107.4 .
C13 C14 H14A 109.5 .
C13 C14 H14B 109.5 .
H14A C14 H14B 109.5 .
C13 C14 H14C 109.5 .
H14A C14 H14C 109.5 .
H14B C14 H14C 109.5 .
C13 C15 H15A 109.5 .
C13 C15 H15B 109.5 .
H15A C15 H15B 109.5 .
C13 C15 H15C 109.5 .
H15A C15 H15C 109.5 .
H15B C15 H15C 109.5 .
N2 C16 C17 113.02(18) .
N2 C16 H16A 109.0 .
C17 C16 H16A 109.0 .
N2 C16 H16B 109.0 .
C17 C16 H16B 109.0 .
H16A C16 H16B 107.8 .
C16 C17 H17A 109.5 .
C16 C17 H17B 109.5 .
H17A C17 H17B 109.5 .
C16 C17 H17C 109.5 .
H17A C17 H17C 109.5 .
H17B C17 H17C 109.5 .

loop_
_geom_bond_atom_site_label_1
_geom_bond_atom_site_label_2
_geom_bond_distance
_geom_bond_site_symmetry_2
Ni1 N1 2.029(3) .
Ni1 Cl4 2.2309(10) .
Ni1 Cl3 2.2452(6) .
Ni1 Cl3 2.2452(6) 7
N1 C9 1.324(4) .
N1 C1 1.378(4) .
N2 C16 1.515(3) .
N2 C10 1.523(3) .
N2 C13 1.524(3) .
N2 H1 0.82(2) .
C1 C2 1.412(5) .
C1 C6 1.426(5) .
C2 C3 1.363(5) .
C2 H2A 0.9300 .
C3 C4 1.391(5) .
C3 H3A 0.9300 .
C4 C5 1.350(6) .
C4 H4A 0.9300 .
C5 C6 1.414(5) .
C5 H5A 0.9300 .
C6 C7 1.407(5) .
C7 C8 1.372(5) .
C7 H7A 0.9300 .
C8 C9 1.402(5) .
C8 H8A 0.9300 .
C9 H9A 0.9300 .
C10 C11 1.511(3) .
C10 C12 1.517(3) .
C10 H10A 0.9800 .
C11 H11A 0.9600 .
C11 H11B 0.9600 .
C11 H11C 0.9600 .
C12 H12A 0.9600 .
C12 H12B 0.9600 .
C12 H12C 0.9600 .
C13 C14 1.510(4) .
C13 C15 1.514(3) .
C13 H13A 0.9800 .
C14 H14A 0.9600 .
C14 H14B 0.9600 .
C14 H14C 0.9600 .
C15 H15A 0.9600 .
C15 H15B 0.9600 .
C15 H15C 0.9600 .
C16 C17 1.516(3) .
C16 H16A 0.9700 .
C16 H16B 0.9700 .
C17 H17A 0.9600 .
C17 H17B 0.9600 .
C17 H17C 0.9600 .

loop_
_geom_torsion_atom_site_label_1
_geom_torsion_atom_site_label_2
_geom_torsion_atom_site_label_3
_geom_torsion_atom_site_label_4
_geom_torsion
_geom_torsion_site_symmetry_1
Cl4 Ni1 N1 C9 0.0 .
Cl3 Ni1 N1 C9 -120.79(3) .
Cl3 Ni1 N1 C9 120.79(3) 7
Cl4 Ni1 N1 C1 180.0 .
Cl3 Ni1 N1 C1 59.21(3) .
Cl3 Ni1 N1 C1 -59.21(3) 7
C9 N1 C1 C2 180.0 .
Ni1 N1 C1 C2 0.0 .
C9 N1 C1 C6 0.0 .
Ni1 N1 C1 C6 180.0 .
N1 C1 C2 C3 180.0 .
C6 C1 C2 C3 0.0 .
C1 C2 C3 C4 0.0 .
C2 C3 C4 C5 0.0 .
C3 C4 C5 C6 0.0 .
C4 C5 C6 C7 180.0 .
C4 C5 C6 C1 0.0 .
N1 C1 C6 C7 0.0 .
C2 C1 C6 C7 180.0 .
N1 C1 C6 C5 180.0 .
C2 C1 C6 C5 0.0 .
C5 C6 C7 C8 180.0 .
C1 C6 C7 C8 0.0 .
C6 C7 C8 C9 0.0 .
C1 N1 C9 C8 0.0 .
Ni1 N1 C9 C8 180.0 .
C7 C8 C9 N1 0.0 .
C16 N2 C10 C11 -179.63(19) .
C13 N2 C10 C11 -51.3(2) .
C16 N2 C10 C12 57.6(2) .
C13 N2 C10 C12 -174.04(18) .
C16 N2 C13 C14 -60.2(2) .
C10 N2 C13 C14 171.92(18) .
C16 N2 C13 C15 65.8(3) .
C10 N2 C13 C15 -62.1(3) .
C10 N2 C16 C17 -109.0(2) .
C13 N2 C16 C17 122.1(2) .
